data_7105975
loop_
_publ_author_name
'Cornelia M. Momming'
'Gerald Kehr'
'Roland Frohlich'
'Gerhard Erker'

_publ_section_title
;
 The Frustrated Lewis Pair Induced Formation of a Pentafulvene [6+4]
 Cycloaddition Product
;
_journal_name_full Chem.Commun.
_journal_page_first 2006
_journal_paper_doi 10.1039/c0cc04567e
_journal_volume 47
_journal_year 2011
_chemical_formula_sum 'C57 H55 B F10 P'
_chemical_formula_weight 971.79
_chemical_name_systematic
;
?
;
_space_group_IT_number 14
_symmetry_cell_setting monoclinic
_symmetry_space_group_name_Hall '-P 2yn'
_symmetry_space_group_name_H-M 'P 1 21/n 1'
_atom_sites_solution_hydrogens geom
_atom_sites_solution_primary direct
_atom_sites_solution_secondary difmap
_audit_creation_method SHELXL-97
_cell_angle_alpha 90.00
_cell_angle_beta 90.729(1)
_cell_angle_gamma 90.00
_cell_formula_units_Z 4
_cell_length_a 12.3700(4)
_cell_length_b 11.0380(3)
_cell_length_c 36.1547(11)
_cell_measurement_reflns_used 7177
_cell_measurement_temperature 223(2)
_cell_measurement_theta_max 68.25
_cell_measurement_theta_min 0.88
_cell_volume 4936.2(3)
_computing_cell_refinement 'Collect (Nonius B.V., 1998)'
_computing_data_collection 'Collect (Nonius B.V., 1998)'
_computing_data_reduction 'Denzo-SMN (Otwinowski & Minor, 1997)'
_computing_molecular_graphics 'XP (BrukerAXS, 2000)'
_computing_publication_material 'SHELXL-97 (Sheldrick, 1997)'
_computing_structure_refinement 'SHELXL-97 (Sheldrick, 1997)'
_computing_structure_solution 'SHELXS-97 (Sheldrick, 1990)'
_diffrn_ambient_temperature 223(2)
_diffrn_measured_fraction_theta_full 0.931
_diffrn_measured_fraction_theta_max 0.931
_diffrn_measurement_device_type 'Nonius KappaCCD APEXII'
_diffrn_measurement_method '\w and \f scans'
_diffrn_radiation_monochromator graphite
_diffrn_radiation_source 'fine-focus sealed tube'
_diffrn_radiation_type CuK\a
_diffrn_radiation_wavelength 1.54178
_diffrn_reflns_av_R_equivalents 0.055
_diffrn_reflns_av_sigmaI/netI 0.0519
_diffrn_reflns_limit_h_max 14
_diffrn_reflns_limit_h_min -14
_diffrn_reflns_limit_k_max 12
_diffrn_reflns_limit_k_min -12
_diffrn_reflns_limit_l_max 42
_diffrn_reflns_limit_l_min -42
_diffrn_reflns_number 26710
_diffrn_reflns_theta_full 67.45
_diffrn_reflns_theta_max 67.45
_diffrn_reflns_theta_min 3.79
_exptl_absorpt_coefficient_mu 1.139
_exptl_absorpt_correction_T_max 0.9245
_exptl_absorpt_correction_T_min 0.7262
_exptl_absorpt_correction_type multi-scan
_exptl_absorpt_process_details 'Denzo (Otwinowski, Borek, Majewski & Minor, 2003)'
_exptl_crystal_colour colourless
_exptl_crystal_density_diffrn 1.308
_exptl_crystal_density_method 'not measured'
_exptl_crystal_description plate
_exptl_crystal_F_000 2028
_exptl_crystal_size_max 0.30
_exptl_crystal_size_mid 0.15
_exptl_crystal_size_min 0.07
_refine_diff_density_max 0.292
_refine_diff_density_min -0.277
_refine_diff_density_rms 0.042
_refine_ls_extinction_method none
_refine_ls_goodness_of_fit_ref 1.023
_refine_ls_hydrogen_treatment constr
_refine_ls_matrix_type full
_refine_ls_number_parameters 632
_refine_ls_number_reflns 8274
_refine_ls_number_restraints 0
_refine_ls_restrained_S_all 1.023
_refine_ls_R_factor_all 0.0827
_refine_ls_R_factor_gt 0.0532
_refine_ls_shift/su_max 0.000
_refine_ls_shift/su_mean 0.000
_refine_ls_structure_factor_coef Fsqd
_refine_ls_weighting_details 'calc w=1/[\s^2^(Fo^2^)+(0.0513P)^2^+2.5972P] where P=(Fo^2^+2Fc^2^)/3'
_refine_ls_weighting_scheme calc
_refine_ls_wR_factor_gt 0.1212
_refine_ls_wR_factor_ref 0.1388
_reflns_number_gt 5776
_reflns_number_total 8274
_reflns_threshold_expression >2sigma(I)
_cod_data_source_file C0CC04567E.TXT
_cod_data_source_block erk5376
_cod_original_sg_symbol_H-M P21/n
_cod_database_code 7105975

loop_
_symmetry_equiv_pos_as_xyz
'x, y, z'
'-x+1/2, y+1/2, -z+1/2'
'-x, -y, -z'
'x-1/2, -y-1/2, z-1/2'

loop_
_atom_site_label
_atom_site_type_symbol
_atom_site_fract_x
_atom_site_fract_y
_atom_site_fract_z
_atom_site_U_iso_or_equiv
_atom_site_adp_type
_atom_site_occupancy
_atom_site_symmetry_multiplicity
_atom_site_calc_flag
_atom_site_refinement_flags
_atom_site_disorder_assembly
_atom_site_disorder_group
P1 P 0.34529(5) 0.88221(6) 0.178392(19) 0.03905(18) Uani 1 1 d . . .
B1 B 0.1025(2) 0.7850(3) 0.14832(9) 0.0387(7) Uani 1 1 d . . .
C01 C 0.3126(2) 0.7351(2) 0.15942(8) 0.0410(6) Uani 1 1 d . . .
H01A H 0.3178 0.7363 0.1324 0.049 Uiso 1 1 calc R . .
H01B H 0.3624 0.6736 0.1692 0.049 Uiso 1 1 calc R . .
C02 C 0.1954(2) 0.7072(2) 0.17115(8) 0.0428(6) Uani 1 1 d . . .
H02A H 0.1887 0.7244 0.1976 0.051 Uiso 1 1 calc R . .
H02B H 0.1815 0.6206 0.1675 0.051 Uiso 1 1 calc R . .
C21 C 0.4742(2) 0.9515(2) 0.16572(7) 0.0431(7) Uani 1 1 d . . .
C22 C 0.5004(2) 1.0604(3) 0.18464(8) 0.0452(7) Uani 1 1 d . . .
C23 C 0.5969(2) 1.1179(3) 0.17598(8) 0.0500(7) Uani 1 1 d . . .
H23 H 0.6145 1.1905 0.1882 0.060 Uiso 1 1 calc R . .
C24 C 0.6674(2) 1.0733(3) 0.15027(8) 0.0503(7) Uani 1 1 d . . .
C25 C 0.6396(2) 0.9681(3) 0.13190(8) 0.0516(7) Uani 1 1 d . . .
H25 H 0.6869 0.9371 0.1141 0.062 Uiso 1 1 calc R . .
C26 C 0.5437(2) 0.9058(3) 0.13878(8) 0.0461(7) Uani 1 1 d . . .
C27 C 0.4297(2) 1.1206(3) 0.21286(9) 0.0563(8) Uani 1 1 d . . .
H27A H 0.4392 1.0805 0.2366 0.084 Uiso 1 1 calc R . .
H27B H 0.3547 1.1148 0.2050 0.084 Uiso 1 1 calc R . .
H27C H 0.4499 1.2052 0.2152 0.084 Uiso 1 1 calc R . .
C28 C 0.7714(3) 1.1397(3) 0.14168(10) 0.0680(9) Uani 1 1 d . . .
H28A H 0.7568 1.2029 0.1237 0.102 Uiso 1 1 calc R . .
H28B H 0.8235 1.0831 0.1317 0.102 Uiso 1 1 calc R . .
H28C H 0.8006 1.1756 0.1642 0.102 Uiso 1 1 calc R . .
C29 C 0.5230(3) 0.7932(3) 0.11578(9) 0.0618(9) Uani 1 1 d . . .
H29A H 0.5830 0.7806 0.0992 0.093 Uiso 1 1 calc R . .
H29B H 0.4568 0.8034 0.1015 0.093 Uiso 1 1 calc R . .
H29C H 0.5161 0.7237 0.1320 0.093 Uiso 1 1 calc R . .
C31 C 0.3560(2) 0.8578(2) 0.22876(8) 0.0431(6) Uani 1 1 d . . .
C32 C 0.4502(2) 0.7965(3) 0.24169(8) 0.0471(7) Uani 1 1 d . . .
C33 C 0.4645(3) 0.7805(3) 0.27956(8) 0.0521(8) Uani 1 1 d . . .
H33 H 0.5275 0.7410 0.2880 0.063 Uiso 1 1 calc R . .
C34 C 0.3917(3) 0.8190(3) 0.30535(8) 0.0512(8) Uani 1 1 d . . .
C35 C 0.2992(2) 0.8758(3) 0.29214(8) 0.0513(7) Uani 1 1 d . . .
H35 H 0.2474 0.9015 0.3093 0.062 Uiso 1 1 calc R . .
C36 C 0.2792(2) 0.8967(3) 0.25467(8) 0.0466(7) Uani 1 1 d . . .
C37 C 0.5388(2) 0.7483(3) 0.21760(9) 0.0638(9) Uani 1 1 d . . .
H37A H 0.5880 0.8135 0.2115 0.096 Uiso 1 1 calc R . .
H37B H 0.5074 0.7151 0.1951 0.096 Uiso 1 1 calc R . .
H37C H 0.5781 0.6853 0.2308 0.096 Uiso 1 1 calc R . .
C38 C 0.4127(3) 0.8033(3) 0.34624(9) 0.0724(10) Uani 1 1 d . . .
H38A H 0.4250 0.7183 0.3516 0.109 Uiso 1 1 calc R . .
H38B H 0.3506 0.8317 0.3599 0.109 Uiso 1 1 calc R . .
H38C H 0.4760 0.8498 0.3535 0.109 Uiso 1 1 calc R . .
C39 C 0.1763(2) 0.9635(3) 0.24495(9) 0.0638(9) Uani 1 1 d . . .
H39A H 0.1279 0.9613 0.2658 0.096 Uiso 1 1 calc R . .
H39B H 0.1417 0.9252 0.2238 0.096 Uiso 1 1 calc R . .
H39C H 0.1931 1.0471 0.2390 0.096 Uiso 1 1 calc R . .
C41 C 0.0008(2) 0.7996(2) 0.17837(7) 0.0398(6) Uani 1 1 d . . .
C42 C -0.0449(2) 0.9044(3) 0.19245(8) 0.0444(7) Uani 1 1 d . . .
F42 F -0.01009(13) 1.01530(14) 0.18104(5) 0.0568(4) Uani 1 1 d . . .
C43 C -0.1241(2) 0.9079(3) 0.21851(8) 0.0529(8) Uani 1 1 d . . .
F43 F -0.16185(14) 1.01470(19) 0.23077(5) 0.0756(6) Uani 1 1 d . . .
C44 C -0.1636(2) 0.8025(4) 0.23264(8) 0.0579(9) Uani 1 1 d . . .
F44 F -0.23906(14) 0.8031(2) 0.25922(5) 0.0805(6) Uani 1 1 d . . .
C45 C -0.1240(2) 0.6947(3) 0.21975(8) 0.0541(8) Uani 1 1 d . . .
F45 F -0.15943(16) 0.5890(2) 0.23341(5) 0.0802(6) Uani 1 1 d . . .
C46 C -0.0446(2) 0.6960(3) 0.19343(8) 0.0460(7) Uani 1 1 d . . .
F46 F -0.01008(14) 0.58506(15) 0.18210(5) 0.0609(5) Uani 1 1 d . . .
C51 C 0.0472(2) 0.7103(2) 0.11300(7) 0.0402(6) Uani 1 1 d . . .
C52 C 0.0908(2) 0.6115(3) 0.09503(8) 0.0510(7) Uani 1 1 d . . .
F52 F 0.19230(15) 0.57227(16) 0.10418(5) 0.0712(5) Uani 1 1 d . . .
C53 C 0.0402(3) 0.5481(3) 0.06719(9) 0.0662(9) Uani 1 1 d . . .
F53 F 0.0898(2) 0.45237(19) 0.05156(7) 0.1047(8) Uani 1 1 d . . .
C54 C -0.0602(3) 0.5835(3) 0.05511(9) 0.0699(10) Uani 1 1 d . . .
F54 F -0.1110(2) 0.5224(2) 0.02772(6) 0.1085(8) Uani 1 1 d . . .
C55 C -0.1074(3) 0.6821(3) 0.07098(9) 0.0589(8) Uani 1 1 d . . .
F55 F -0.20511(16) 0.7205(2) 0.05846(6) 0.0873(7) Uani 1 1 d . . .
C56 C -0.0536(2) 0.7422(3) 0.09864(8) 0.0475(7) Uani 1 1 d . . .
F56 F -0.10426(13) 0.84196(16) 0.11182(5) 0.0611(5) Uani 1 1 d . . .
C1 C 0.1993(2) 0.9206(2) 0.09337(7) 0.0368(6) Uani 1 1 d . . .
H1 H 0.2411 0.8459 0.0886 0.044 Uiso 1 1 calc R . .
C2 C 0.1174(2) 0.9426(3) 0.06086(7) 0.0450(7) Uani 1 1 d . . .
H2 H 0.0640 0.8764 0.0579 0.054 Uiso 1 1 calc R . .
C3 C 0.0658(3) 1.0656(3) 0.06468(9) 0.0607(9) Uani 1 1 d . . .
H3 H 0.0007 1.0809 0.0770 0.073 Uiso 1 1 calc R . .
C4 C 0.1248(3) 1.1485(3) 0.04843(10) 0.0719(10) Uani 1 1 d . . .
H4 H 0.1076 1.2314 0.0473 0.086 Uiso 1 1 calc R . .
C5 C 0.2241(3) 1.0916(3) 0.03180(9) 0.0590(8) Uani 1 1 d . . .
H5 H 0.2451 1.1305 0.0083 0.071 Uiso 1 1 calc R . .
C6 C 0.3180(3) 1.0900(3) 0.06093(9) 0.0593(9) Uani 1 1 d . . .
C7 C 0.2760(2) 1.0287(2) 0.09540(8) 0.0441(7) Uani 1 1 d . . .
C8 C 0.2929(2) 1.0628(2) 0.12992(8) 0.0439(7) Uani 1 1 d . . .
H8 H 0.3352 1.1303 0.1366 0.053 Uiso 1 1 calc R . .
C9 C 0.2378(2) 0.9827(2) 0.15749(7) 0.0381(6) Uani 1 1 d . . .
H9 H 0.2025 1.0317 0.1768 0.046 Uiso 1 1 calc R . .
C10 C 0.1511(2) 0.9146(2) 0.13295(7) 0.0369(6) Uani 1 1 d . . .
H10 H 0.0881 0.9698 0.1321 0.044 Uiso 1 1 calc R . .
C11 C 0.1843(2) 0.9630(3) 0.02646(8) 0.0484(7) Uani 1 1 d . . .
C12 C 0.1994(3) 0.8884(3) -0.00152(8) 0.0581(8) Uani 1 1 d . . .
C13 C 0.3538(4) 1.2205(4) 0.06961(11) 0.0968(15) Uani 1 1 d . . .
H13A H 0.2952 1.2636 0.0814 0.145 Uiso 1 1 calc R . .
H13B H 0.3725 1.2614 0.0468 0.145 Uiso 1 1 calc R . .
H13C H 0.4163 1.2189 0.0861 0.145 Uiso 1 1 calc R . .
C14 C 0.4146(3) 1.0196(4) 0.04581(10) 0.0809(12) Uani 1 1 d . . .
H14A H 0.4732 1.0208 0.0639 0.121 Uiso 1 1 calc R . .
H14B H 0.4383 1.0570 0.0230 0.121 Uiso 1 1 calc R . .
H14C H 0.3933 0.9365 0.0410 0.121 Uiso 1 1 calc R . .
C15 C 0.2652(3) 0.9211(4) -0.03519(9) 0.0911(13) Uani 1 1 d . . .
H15A H 0.2908 1.0038 -0.0329 0.137 Uiso 1 1 calc R . .
H15B H 0.2204 0.9135 -0.0573 0.137 Uiso 1 1 calc R . .
H15C H 0.3266 0.8667 -0.0369 0.137 Uiso 1 1 calc R . .
C16 C 0.1523(3) 0.7625(3) -0.00310(10) 0.0743(10) Uani 1 1 d . . .
H16A H 0.1133 0.7464 0.0195 0.111 Uiso 1 1 calc R . .
H16B H 0.2101 0.7039 -0.0056 0.111 Uiso 1 1 calc R . .
H16C H 0.1032 0.7563 -0.0241 0.111 Uiso 1 1 calc R . .
C101 C 0.6717(5) 1.4669(5) 0.10225(14) 0.1150(17) Uani 1 1 d . . .
H101 H 0.7092 1.4702 0.0798 0.138 Uiso 1 1 calc R . .
C102 C 0.5658(5) 1.4398(4) 0.10256(14) 0.1134(19) Uani 1 1 d . . .
H102 H 0.5290 1.4248 0.0801 0.136 Uiso 1 1 calc R . .
C103 C 0.5111(4) 1.4339(4) 0.13493(18) 0.1105(16) Uani 1 1 d . . .
H103 H 0.4371 1.4147 0.1349 0.133 Uiso 1 1 calc R . .
C104 C 0.5648(6) 1.4563(4) 0.16727(15) 0.1089(17) Uani 1 1 d . . .
H104 H 0.5277 1.4525 0.1898 0.131 Uiso 1 1 calc R . .
C105 C 0.6706(5) 1.4837(4) 0.16720(14) 0.1093(17) Uani 1 1 d . . .
H105 H 0.7073 1.4987 0.1897 0.131 Uiso 1 1 calc R . .
C106 C 0.7243(4) 1.4897(4) 0.13506(16) 0.1109(16) Uani 1 1 d . . .
H106 H 0.7981 1.5097 0.1352 0.133 Uiso 1 1 calc R . .
C201 C -0.4433(8) 0.4119(8) -0.01706(17) 0.139(2) Uani 1 1 d . . .
H201 H -0.4041 0.3505 -0.0289 0.167 Uiso 1 1 calc R . .
C202 C -0.3909(6) 0.5104(11) -0.0031(2) 0.144(3) Uani 1 1 d . . .
H202 H -0.3155 0.5173 -0.0053 0.173 Uiso 1 1 calc R . .
C203 C -0.4477(8) 0.5981(8) 0.0138(2) 0.139(3) Uani 1 1 d . . .
H203 H -0.4118 0.6665 0.0235 0.167 Uiso 1 1 calc R . .

loop_
_atom_site_aniso_label
_atom_site_aniso_U_11
_atom_site_aniso_U_22
_atom_site_aniso_U_33
_atom_site_aniso_U_23
_atom_site_aniso_U_13
_atom_site_aniso_U_12
P1 0.0327(4) 0.0430(4) 0.0415(4) -0.0026(3) 0.0022(3) 0.0013(3)
B1 0.0332(16) 0.0393(17) 0.0436(17) -0.0021(14) 0.0031(13) -0.0021(13)
C01 0.0342(14) 0.0409(15) 0.0480(16) -0.0006(12) 0.0004(12) 0.0066(12)
C02 0.0390(15) 0.0401(15) 0.0495(16) 0.0025(13) 0.0041(13) -0.0018(12)
C21 0.0352(15) 0.0503(17) 0.0438(16) -0.0022(13) -0.0004(12) 0.0001(12)
C22 0.0372(15) 0.0543(17) 0.0440(16) 0.0008(13) -0.0007(13) 0.0016(13)
C23 0.0464(17) 0.0532(17) 0.0502(17) 0.0009(14) -0.0074(14) -0.0056(14)
C24 0.0375(16) 0.0655(19) 0.0480(17) 0.0084(15) -0.0022(14) -0.0069(14)
C25 0.0381(16) 0.068(2) 0.0485(17) 0.0040(15) 0.0060(13) 0.0015(14)
C26 0.0365(15) 0.0550(17) 0.0469(17) 0.0000(14) 0.0061(13) 0.0021(13)
C27 0.0521(18) 0.0536(18) 0.063(2) -0.0153(15) 0.0009(15) -0.0057(15)
C28 0.0476(19) 0.087(2) 0.069(2) 0.0095(19) 0.0006(16) -0.0184(18)
C29 0.0515(19) 0.067(2) 0.067(2) -0.0168(17) 0.0185(16) 0.0008(16)
C31 0.0390(15) 0.0450(16) 0.0453(16) -0.0011(13) 0.0028(13) -0.0027(12)
C32 0.0410(16) 0.0509(16) 0.0493(17) -0.0017(14) -0.0073(13) -0.0004(13)
C33 0.0529(18) 0.0494(17) 0.0538(19) 0.0034(14) -0.0085(15) 0.0001(14)
C34 0.063(2) 0.0432(16) 0.0475(17) 0.0028(14) -0.0067(15) -0.0085(14)
C35 0.0576(19) 0.0529(17) 0.0436(17) -0.0046(14) 0.0091(14) -0.0096(15)
C36 0.0416(16) 0.0528(17) 0.0455(17) -0.0032(14) 0.0039(13) -0.0056(13)
C37 0.0479(19) 0.081(2) 0.062(2) -0.0026(18) -0.0083(16) 0.0221(17)
C38 0.099(3) 0.069(2) 0.0492(19) 0.0061(17) -0.0082(19) -0.008(2)
C39 0.0476(19) 0.094(3) 0.0502(19) -0.0020(18) 0.0099(15) 0.0130(17)
C41 0.0333(14) 0.0489(16) 0.0373(15) -0.0008(12) 0.0018(12) -0.0035(12)
C42 0.0337(14) 0.0522(17) 0.0473(17) -0.0040(14) 0.0037(13) -0.0021(13)
F42 0.0504(10) 0.0486(10) 0.0717(11) -0.0078(8) 0.0145(9) 0.0070(8)
C43 0.0338(15) 0.077(2) 0.0484(17) -0.0161(16) 0.0056(13) 0.0034(15)
F43 0.0519(11) 0.0987(15) 0.0766(13) -0.0267(11) 0.0170(10) 0.0146(10)
C44 0.0306(15) 0.104(3) 0.0394(17) -0.0083(18) 0.0063(13) -0.0083(17)
F44 0.0441(10) 0.1438(19) 0.0542(11) -0.0098(12) 0.0183(9) -0.0165(11)
C45 0.0433(17) 0.077(2) 0.0422(17) 0.0037(16) 0.0043(14) -0.0243(16)
F45 0.0722(13) 0.1036(16) 0.0652(12) 0.0139(11) 0.0132(10) -0.0425(12)
C46 0.0421(16) 0.0530(18) 0.0430(16) -0.0023(14) 0.0024(13) -0.0075(13)
F46 0.0628(11) 0.0502(10) 0.0698(11) 0.0052(9) 0.0110(9) -0.0142(8)
C51 0.0418(16) 0.0354(14) 0.0435(15) 0.0016(12) 0.0060(12) -0.0045(12)
C52 0.0587(19) 0.0430(16) 0.0513(18) -0.0029(14) 0.0044(15) -0.0020(14)
F52 0.0722(13) 0.0609(11) 0.0808(13) -0.0150(10) 0.0061(10) 0.0210(9)
C53 0.093(3) 0.0438(18) 0.062(2) -0.0168(16) 0.011(2) -0.0087(18)
F53 0.153(2) 0.0659(14) 0.0956(16) -0.0396(12) 0.0044(15) 0.0108(14)
C54 0.084(3) 0.069(2) 0.057(2) -0.0135(18) -0.0048(19) -0.034(2)
F54 0.132(2) 0.1086(18) 0.0845(15) -0.0380(14) -0.0198(14) -0.0439(16)
C55 0.054(2) 0.067(2) 0.0556(19) 0.0009(17) -0.0095(16) -0.0159(16)
F55 0.0606(12) 0.1229(18) 0.0777(13) -0.0007(12) -0.0225(11) -0.0207(12)
C56 0.0438(16) 0.0504(17) 0.0485(17) -0.0023(14) 0.0064(14) -0.0076(14)
F56 0.0466(10) 0.0712(12) 0.0652(11) -0.0091(9) -0.0072(8) 0.0105(8)
C1 0.0337(14) 0.0354(14) 0.0413(15) 0.0009(11) 0.0047(12) 0.0000(11)
C2 0.0413(16) 0.0480(16) 0.0456(16) 0.0059(13) 0.0002(13) -0.0035(13)
C3 0.0533(19) 0.070(2) 0.059(2) 0.0088(17) -0.0037(16) 0.0152(17)
C4 0.091(3) 0.052(2) 0.073(2) 0.0100(18) -0.014(2) 0.0095(19)
C5 0.072(2) 0.0557(19) 0.0494(18) 0.0152(15) -0.0003(16) -0.0153(17)
C6 0.060(2) 0.066(2) 0.0513(18) 0.0084(16) 0.0020(16) -0.0263(16)
C7 0.0384(15) 0.0466(16) 0.0473(17) 0.0072(13) 0.0011(13) -0.0066(12)
C8 0.0413(16) 0.0385(15) 0.0518(17) 0.0012(13) -0.0020(13) -0.0075(12)
C9 0.0336(14) 0.0391(14) 0.0415(15) -0.0032(12) 0.0045(12) 0.0010(11)
C10 0.0317(13) 0.0376(14) 0.0414(15) 0.0006(11) 0.0021(11) 0.0026(11)
C11 0.0449(17) 0.0587(18) 0.0415(16) 0.0088(14) -0.0043(13) -0.0063(14)
C12 0.0572(19) 0.074(2) 0.0433(17) 0.0009(16) -0.0020(15) -0.0087(17)
C13 0.138(4) 0.084(3) 0.068(2) 0.020(2) -0.007(2) -0.064(3)
C14 0.046(2) 0.140(4) 0.057(2) 0.013(2) 0.0104(17) -0.022(2)
C15 0.094(3) 0.132(4) 0.047(2) -0.011(2) 0.012(2) -0.023(3)
C16 0.083(3) 0.075(2) 0.065(2) -0.0155(19) -0.0044(19) -0.010(2)
C101 0.145(5) 0.112(4) 0.088(3) 0.008(3) 0.005(3) -0.048(4)
C102 0.173(6) 0.089(3) 0.077(3) 0.020(3) -0.036(4) -0.051(3)
C103 0.113(4) 0.079(3) 0.139(5) 0.005(3) -0.009(4) -0.031(3)
C104 0.166(6) 0.069(3) 0.093(4) -0.008(2) 0.026(4) -0.026(3)
C105 0.162(5) 0.093(3) 0.071(3) 0.013(3) -0.031(3) -0.030(3)
C106 0.115(4) 0.106(4) 0.112(4) 0.017(3) -0.024(3) -0.028(3)
C201 0.141(7) 0.158(7) 0.118(5) 0.045(4) -0.022(4) -0.002(5)
C202 0.098(5) 0.200(8) 0.134(6) 0.089(6) -0.025(5) -0.022(6)
C203 0.142(7) 0.151(6) 0.124(5) 0.067(5) -0.053(5) -0.046(5)

loop_
_atom_type_symbol
_atom_type_description
_atom_type_scat_dispersion_real
_atom_type_scat_dispersion_imag
_atom_type_scat_source
C C 0.0181 0.0091 'International Tables Vol C Tables 4.2.6.8 and 6.1.1.4'
H H 0.0000 0.0000 'International Tables Vol C Tables 4.2.6.8 and 6.1.1.4'
B B 0.0090 0.0039 'International Tables Vol C Tables 4.2.6.8 and 6.1.1.4'
F F 0.0727 0.0534 'International Tables Vol C Tables 4.2.6.8 and 6.1.1.4'
P P 0.2955 0.4335 'International Tables Vol C Tables 4.2.6.8 and 6.1.1.4'

loop_
_geom_angle_atom_site_label_1
_geom_angle_atom_site_label_2
_geom_angle_atom_site_label_3
_geom_angle
_geom_angle_site_symmetry_1
_geom_angle_site_symmetry_3
_geom_angle_publ_flag
C01 P1 C21 118.13(13) . . ?
C01 P1 C31 104.85(13) . . ?
C21 P1 C31 104.85(12) . . ?
C01 P1 C9 102.93(12) . . ?
C21 P1 C9 105.44(12) . . ?
C31 P1 C9 121.61(12) . . ?
C02 B1 C10 111.4(2) . . ?
C02 B1 C51 113.9(2) . . ?
C10 B1 C51 108.6(2) . . ?
C02 B1 C41 104.4(2) . . ?
C10 B1 C41 114.4(2) . . ?
C51 B1 C41 103.9(2) . . ?
C02 C01 P1 106.31(18) . . ?
C02 C01 H01A 110.5 . . ?
P1 C01 H01A 110.5 . . ?
C02 C01 H01B 110.5 . . ?
P1 C01 H01B 110.5 . . ?
H01A C01 H01B 108.7 . . ?
C01 C02 B1 114.2(2) . . ?
C01 C02 H02A 108.7 . . ?
B1 C02 H02A 108.7 . . ?
C01 C02 H02B 108.7 . . ?
B1 C02 H02B 108.7 . . ?
H02A C02 H02B 107.6 . . ?
C26 C21 C22 120.1(3) . . ?
C26 C21 P1 124.6(2) . . ?
C22 C21 P1 115.3(2) . . ?
C23 C22 C21 118.0(3) . . ?
C23 C22 C27 117.2(3) . . ?
C21 C22 C27 124.7(3) . . ?
C24 C23 C22 122.8(3) . . ?
C24 C23 H23 118.6 . . ?
C22 C23 H23 118.6 . . ?
C23 C24 C25 118.1(3) . . ?
C23 C24 C28 120.8(3) . . ?
C25 C24 C28 121.1(3) . . ?
C24 C25 C26 122.4(3) . . ?
C24 C25 H25 118.8 . . ?
C26 C25 H25 118.8 . . ?
C25 C26 C21 118.5(3) . . ?
C25 C26 C29 116.3(3) . . ?
C21 C26 C29 125.2(3) . . ?
C22 C27 H27A 109.5 . . ?
C22 C27 H27B 109.5 . . ?
H27A C27 H27B 109.5 . . ?
C22 C27 H27C 109.5 . . ?
H27A C27 H27C 109.5 . . ?
H27B C27 H27C 109.5 . . ?
C24 C28 H28A 109.5 . . ?
C24 C28 H28B 109.5 . . ?
H28A C28 H28B 109.5 . . ?
C24 C28 H28C 109.5 . . ?
H28A C28 H28C 109.5 . . ?
H28B C28 H28C 109.5 . . ?
C26 C29 H29A 109.5 . . ?
C26 C29 H29B 109.5 . . ?
H29A C29 H29B 109.5 . . ?
C26 C29 H29C 109.5 . . ?
H29A C29 H29C 109.5 . . ?
H29B C29 H29C 109.5 . . ?
C36 C31 C32 118.9(2) . . ?
C36 C31 P1 124.8(2) . . ?
C32 C31 P1 116.3(2) . . ?
C33 C32 C31 118.6(3) . . ?
C33 C32 C37 116.2(3) . . ?
C31 C32 C37 125.3(3) . . ?
C34 C33 C32 123.6(3) . . ?
C34 C33 H33 118.2 . . ?
C32 C33 H33 118.2 . . ?
C33 C34 C35 116.9(3) . . ?
C33 C34 C38 121.6(3) . . ?
C35 C34 C38 121.4(3) . . ?
C34 C35 C36 123.1(3) . . ?
C34 C35 H35 118.5 . . ?
C36 C35 H35 118.5 . . ?
C35 C36 C31 118.9(3) . . ?
C35 C36 C39 116.5(3) . . ?
C31 C36 C39 124.6(2) . . ?
C32 C37 H37A 109.5 . . ?
C32 C37 H37B 109.5 . . ?
H37A C37 H37B 109.5 . . ?
C32 C37 H37C 109.5 . . ?
H37A C37 H37C 109.5 . . ?
H37B C37 H37C 109.5 . . ?
C34 C38 H38A 109.5 . . ?
C34 C38 H38B 109.5 . . ?
H38A C38 H38B 109.5 . . ?
C34 C38 H38C 109.5 . . ?
H38A C38 H38C 109.5 . . ?
H38B C38 H38C 109.5 . . ?
C36 C39 H39A 109.5 . . ?
C36 C39 H39B 109.5 . . ?
H39A C39 H39B 109.5 . . ?
C36 C39 H39C 109.5 . . ?
H39A C39 H39C 109.5 . . ?
H39B C39 H39C 109.5 . . ?
C42 C41 C46 112.0(2) . . ?
C42 C41 B1 129.0(2) . . ?
C46 C41 B1 119.0(2) . . ?
F42 C42 C43 114.5(3) . . ?
F42 C42 C41 120.4(2) . . ?
C43 C42 C41 125.1(3) . . ?
F43 C43 C44 119.8(3) . . ?
F43 C43 C42 120.4(3) . . ?
C44 C43 C42 119.8(3) . . ?
F44 C44 C43 121.2(3) . . ?
F44 C44 C45 120.0(3) . . ?
C43 C44 C45 118.8(3) . . ?
F45 C45 C44 120.6(3) . . ?
F45 C45 C46 120.1(3) . . ?
C44 C45 C46 119.2(3) . . ?
F46 C46 C45 115.4(3) . . ?
F46 C46 C41 119.5(2) . . ?
C45 C46 C41 125.1(3) . . ?
C52 C51 C56 112.2(2) . . ?
C52 C51 B1 126.5(2) . . ?
C56 C51 B1 121.3(2) . . ?
F52 C52 C53 115.2(3) . . ?
F52 C52 C51 120.0(2) . . ?
C53 C52 C51 124.8(3) . . ?
F53 C53 C54 120.4(3) . . ?
F53 C53 C52 120.1(3) . . ?
C54 C53 C52 119.5(3) . . ?
F54 C54 C55 120.7(4) . . ?
F54 C54 C53 120.3(4) . . ?
C55 C54 C53 119.0(3) . . ?
F55 C55 C54 119.6(3) . . ?
F55 C55 C56 121.2(3) . . ?
C54 C55 C56 119.2(3) . . ?
F56 C56 C55 115.4(3) . . ?
F56 C56 C51 119.4(2) . . ?
C55 C56 C51 125.2(3) . . ?
C7 C1 C10 103.5(2) . . ?
C7 C1 C2 108.2(2) . . ?
C10 C1 C2 116.5(2) . . ?
C7 C1 H1 109.4 . . ?
C10 C1 H1 109.4 . . ?
C2 C1 H1 109.4 . . ?
C3 C2 C11 100.2(2) . . ?
C3 C2 C1 110.0(2) . . ?
C11 C2 C1 106.5(2) . . ?
C3 C2 H2 113.1 . . ?
C11 C2 H2 113.1 . . ?
C1 C2 H2 113.1 . . ?
C4 C3 C2 110.4(3) . . ?
C4 C3 H3 124.8 . . ?
C2 C3 H3 124.8 . . ?
C3 C4 C5 110.4(3) . . ?
C3 C4 H4 124.8 . . ?
C5 C4 H4 124.8 . . ?
C4 C5 C11 100.1(3) . . ?
C4 C5 C6 109.8(3) . . ?
C11 C5 C6 108.3(2) . . ?
C4 C5 H5 112.6 . . ?
C11 C5 H5 112.6 . . ?
C6 C5 H5 112.6 . . ?
C7 C6 C14 110.1(3) . . ?
C7 C6 C13 110.6(3) . . ?
C14 C6 C13 108.9(3) . . ?
C7 C6 C5 107.5(2) . . ?
C14 C6 C5 110.0(3) . . ?
C13 C6 C5 109.7(3) . . ?
C8 C7 C6 126.8(3) . . ?
C8 C7 C1 111.1(2) . . ?
C6 C7 C1 122.0(2) . . ?
C7 C8 C9 113.1(2) . . ?
C7 C8 H8 123.4 . . ?
C9 C8 H8 123.4 . . ?
C8 C9 C10 102.6(2) . . ?
C8 C9 P1 106.79(17) . . ?
C10 C9 P1 114.66(17) . . ?
C8 C9 H9 110.8 . . ?
C10 C9 H9 110.8 . . ?
P1 C9 H9 110.8 . . ?
C1 C10 C9 103.40(19) . . ?
C1 C10 B1 119.4(2) . . ?
C9 C10 B1 118.2(2) . . ?
C1 C10 H10 104.7 . . ?
C9 C10 H10 104.7 . . ?
B1 C10 H10 104.7 . . ?
C12 C11 C5 129.3(3) . . ?
C12 C11 C2 128.3(3) . . ?
C5 C11 C2 102.4(2) . . ?
C11 C12 C16 123.1(3) . . ?
C11 C12 C15 123.4(3) . . ?
C16 C12 C15 113.6(3) . . ?
C6 C13 H13A 109.5 . . ?
C6 C13 H13B 109.5 . . ?
H13A C13 H13B 109.5 . . ?
C6 C13 H13C 109.5 . . ?
H13A C13 H13C 109.5 . . ?
H13B C13 H13C 109.5 . . ?
C6 C14 H14A 109.5 . . ?
C6 C14 H14B 109.5 . . ?
H14A C14 H14B 109.5 . . ?
C6 C14 H14C 109.5 . . ?
H14A C14 H14C 109.5 . . ?
H14B C14 H14C 109.5 . . ?
C12 C15 H15A 109.5 . . ?
C12 C15 H15B 109.5 . . ?
H15A C15 H15B 109.5 . . ?
C12 C15 H15C 109.5 . . ?
H15A C15 H15C 109.5 . . ?
H15B C15 H15C 109.5 . . ?
C12 C16 H16A 109.5 . . ?
C12 C16 H16B 109.5 . . ?
H16A C16 H16B 109.5 . . ?
C12 C16 H16C 109.5 . . ?
H16A C16 H16C 109.5 . . ?
H16B C16 H16C 109.5 . . ?
C102 C101 C106 119.1(5) . . ?
C102 C101 H101 120.5 . . ?
C106 C101 H101 120.5 . . ?
C101 C102 C103 120.9(5) . . ?
C101 C102 H102 119.6 . . ?
C103 C102 H102 119.6 . . ?
C104 C103 C102 119.2(5) . . ?
C104 C103 H103 120.4 . . ?
C102 C103 H103 120.4 . . ?
C105 C104 C103 120.3(5) . . ?
C105 C104 H104 119.9 . . ?
C103 C104 H104 119.9 . . ?
C104 C105 C106 120.3(5) . . ?
C104 C105 H105 119.9 . . ?
C106 C105 H105 119.9 . . ?
C105 C106 C101 120.3(5) . . ?
C105 C106 H106 119.9 . . ?
C101 C106 H106 119.9 . . ?
C203 C201 C202 120.2(7) 3_465 . ?
C203 C201 H201 119.9 3_465 . ?
C202 C201 H201 119.9 . . ?
C203 C202 C201 119.6(7) . . ?
C203 C202 H202 120.2 . . ?
C201 C202 H202 120.2 . . ?
C202 C203 C201 120.2(7) . 3_465 ?
C202 C203 H203 119.9 . . ?
C201 C203 H203 119.9 3_465 . ?

loop_
_geom_bond_atom_site_label_1
_geom_bond_atom_site_label_2
_geom_bond_distance
_geom_bond_site_symmetry_2
_geom_bond_publ_flag
P1 C01 1.806(3) . ?
P1 C21 1.832(3) . ?
P1 C31 1.844(3) . ?
P1 C9 1.882(3) . ?
B1 C02 1.648(4) . ?
B1 C10 1.651(4) . ?
B1 C51 1.660(4) . ?
B1 C41 1.680(4) . ?
C01 C02 1.546(4) . ?
C01 H01A 0.9800 . ?
C01 H01B 0.9800 . ?
C02 H02A 0.9800 . ?
C02 H02B 0.9800 . ?
C21 C26 1.401(4) . ?
C21 C22 1.419(4) . ?
C22 C23 1.391(4) . ?
C22 C27 1.506(4) . ?
C23 C24 1.375(4) . ?
C23 H23 0.9400 . ?
C24 C25 1.379(4) . ?
C24 C28 1.516(4) . ?
C25 C26 1.396(4) . ?
C25 H25 0.9400 . ?
C26 C29 1.515(4) . ?
C27 H27A 0.9700 . ?
C27 H27B 0.9700 . ?
C27 H27C 0.9700 . ?
C28 H28A 0.9700 . ?
C28 H28B 0.9700 . ?
C28 H28C 0.9700 . ?
C29 H29A 0.9700 . ?
C29 H29B 0.9700 . ?
C29 H29C 0.9700 . ?
C31 C36 1.410(4) . ?
C31 C32 1.421(4) . ?
C32 C33 1.390(4) . ?
C32 C37 1.505(4) . ?
C33 C34 1.372(4) . ?
C33 H33 0.9400 . ?
C34 C35 1.385(4) . ?
C34 C38 1.508(4) . ?
C35 C36 1.393(4) . ?
C35 H35 0.9400 . ?
C36 C39 1.509(4) . ?
C37 H37A 0.9700 . ?
C37 H37B 0.9700 . ?
C37 H37C 0.9700 . ?
C38 H38A 0.9700 . ?
C38 H38B 0.9700 . ?
C38 H38C 0.9700 . ?
C39 H39A 0.9700 . ?
C39 H39B 0.9700 . ?
C39 H39C 0.9700 . ?
C41 C42 1.387(4) . ?
C41 C46 1.388(4) . ?
C42 F42 1.363(3) . ?
C42 C43 1.368(4) . ?
C43 F43 1.345(3) . ?
C43 C44 1.363(5) . ?
C44 F44 1.348(3) . ?
C44 C45 1.371(5) . ?
C45 F45 1.343(3) . ?
C45 C46 1.377(4) . ?
C46 F46 1.361(3) . ?
C51 C52 1.382(4) . ?
C51 C56 1.390(4) . ?
C52 F52 1.365(3) . ?
C52 C53 1.370(4) . ?
C53 F53 1.349(4) . ?
C53 C54 1.369(5) . ?
C54 F54 1.347(3) . ?
C54 C55 1.365(5) . ?
C55 F55 1.353(4) . ?
C55 C56 1.366(4) . ?
C56 F56 1.356(3) . ?
C1 C7 1.526(4) . ?
C1 C10 1.558(4) . ?
C1 C2 1.561(4) . ?
C1 H1 0.9900 . ?
C2 C3 1.507(4) . ?
C2 C11 1.520(4) . ?
C2 H2 0.9900 . ?
C3 C4 1.313(5) . ?
C3 H3 0.9400 . ?
C4 C5 1.512(5) . ?
C4 H4 0.9400 . ?
C5 C11 1.514(4) . ?
C5 C6 1.558(4) . ?
C5 H5 0.9900 . ?
C6 C7 1.516(4) . ?
C6 C14 1.532(5) . ?
C6 C13 1.538(5) . ?
C7 C8 1.318(4) . ?
C8 C9 1.502(4) . ?
C8 H8 0.9400 . ?
C9 C10 1.574(3) . ?
C9 H9 0.9900 . ?
C10 H10 0.9900 . ?
C11 C12 1.319(4) . ?
C12 C16 1.508(5) . ?
C12 C15 1.516(5) . ?
C13 H13A 0.9700 . ?
C13 H13B 0.9700 . ?
C13 H13C 0.9700 . ?
C14 H14A 0.9700 . ?
C14 H14B 0.9700 . ?
C14 H14C 0.9700 . ?
C15 H15A 0.9700 . ?
C15 H15B 0.9700 . ?
C15 H15C 0.9700 . ?
C16 H16A 0.9700 . ?
C16 H16B 0.9700 . ?
C16 H16C 0.9700 . ?
C101 C102 1.344(7) . ?
C101 C106 1.369(6) . ?
C101 H101 0.9400 . ?
C102 C103 1.361(7) . ?
C102 H102 0.9400 . ?
C103 C104 1.360(7) . ?
C103 H103 0.9400 . ?
C104 C105 1.343(7) . ?
C104 H104 0.9400 . ?
C105 C106 1.348(7) . ?
C105 H105 0.9400 . ?
C106 H106 0.9400 . ?
C201 C203 1.359(9) 3_465 ?
C201 C202 1.359(9) . ?
C201 H201 0.9400 . ?
C202 C203 1.349(9) . ?
C202 H202 0.9400 . ?
C203 C201 1.359(9) 3_465 ?
C203 H203 0.9400 . ?

loop_
_geom_torsion_atom_site_label_1
_geom_torsion_atom_site_label_2
_geom_torsion_atom_site_label_3
_geom_torsion_atom_site_label_4
_geom_torsion
_geom_torsion_site_symmetry_1
_geom_torsion_site_symmetry_2
_geom_torsion_site_symmetry_3
_geom_torsion_site_symmetry_4
_geom_torsion_publ_flag
C21 P1 C01 C02 -173.67(17) . . . . ?
C31 P1 C01 C02 70.07(19) . . . . ?
C9 P1 C01 C02 -58.04(19) . . . . ?
P1 C01 C02 B1 74.0(2) . . . . ?
C10 B1 C02 C01 -26.4(3) . . . . ?
C51 B1 C02 C01 96.9(3) . . . . ?
C41 B1 C02 C01 -150.4(2) . . . . ?
C01 P1 C21 C26 8.3(3) . . . . ?
C31 P1 C21 C26 124.6(2) . . . . ?
C9 P1 C21 C26 -106.0(2) . . . . ?
C01 P1 C21 C22 -173.34(19) . . . . ?
C31 P1 C21 C22 -57.1(2) . . . . ?
C9 P1 C21 C22 72.4(2) . . . . ?
C26 C21 C22 C23 -1.0(4) . . . . ?
P1 C21 C22 C23 -179.4(2) . . . . ?
C26 C21 C22 C27 177.3(3) . . . . ?
P1 C21 C22 C27 -1.2(4) . . . . ?
C21 C22 C23 C24 -0.5(4) . . . . ?
C27 C22 C23 C24 -178.9(3) . . . . ?
C22 C23 C24 C25 1.3(4) . . . . ?
C22 C23 C24 C28 179.7(3) . . . . ?
C23 C24 C25 C26 -0.6(4) . . . . ?
C28 C24 C25 C26 -179.0(3) . . . . ?
C24 C25 C26 C21 -0.8(4) . . . . ?
C24 C25 C26 C29 178.6(3) . . . . ?
C22 C21 C26 C25 1.6(4) . . . . ?
P1 C21 C26 C25 179.9(2) . . . . ?
C22 C21 C26 C29 -177.8(3) . . . . ?
P1 C21 C26 C29 0.5(4) . . . . ?
C01 P1 C31 C36 -106.9(2) . . . . ?
C21 P1 C31 C36 128.0(2) . . . . ?
C9 P1 C31 C36 8.9(3) . . . . ?
C01 P1 C31 C32 74.1(2) . . . . ?
C21 P1 C31 C32 -51.0(2) . . . . ?
C9 P1 C31 C32 -170.12(19) . . . . ?
C36 C31 C32 C33 -1.8(4) . . . . ?
P1 C31 C32 C33 177.2(2) . . . . ?
C36 C31 C32 C37 179.3(3) . . . . ?
P1 C31 C32 C37 -1.6(4) . . . . ?
C31 C32 C33 C34 1.0(4) . . . . ?
C37 C32 C33 C34 179.9(3) . . . . ?
C32 C33 C34 C35 0.6(4) . . . . ?
C32 C33 C34 C38 -177.9(3) . . . . ?
C33 C34 C35 C36 -1.3(4) . . . . ?
C38 C34 C35 C36 177.1(3) . . . . ?
C34 C35 C36 C31 0.5(4) . . . . ?
C34 C35 C36 C39 -178.0(3) . . . . ?
C32 C31 C36 C35 1.2(4) . . . . ?
P1 C31 C36 C35 -177.8(2) . . . . ?
C32 C31 C36 C39 179.4(3) . . . . ?
P1 C31 C36 C39 0.4(4) . . . . ?
C02 B1 C41 C42 120.2(3) . . . . ?
C10 B1 C41 C42 -1.9(4) . . . . ?
C51 B1 C41 C42 -120.2(3) . . . . ?
C02 B1 C41 C46 -56.8(3) . . . . ?
C10 B1 C41 C46 -178.9(2) . . . . ?
C51 B1 C41 C46 62.8(3) . . . . ?
C46 C41 C42 F42 179.6(2) . . . . ?
B1 C41 C42 F42 2.4(4) . . . . ?
C46 C41 C42 C43 1.0(4) . . . . ?
B1 C41 C42 C43 -176.2(3) . . . . ?
F42 C42 C43 F43 0.3(4) . . . . ?
C41 C42 C43 F43 178.9(2) . . . . ?
F42 C42 C43 C44 -178.5(2) . . . . ?
C41 C42 C43 C44 0.2(4) . . . . ?
F43 C43 C44 F44 -1.0(4) . . . . ?
C42 C43 C44 F44 177.8(2) . . . . ?
F43 C43 C44 C45 -180.0(3) . . . . ?
C42 C43 C44 C45 -1.2(4) . . . . ?
F44 C44 C45 F45 -0.2(4) . . . . ?
C43 C44 C45 F45 178.8(3) . . . . ?
F44 C44 C45 C46 -178.0(2) . . . . ?
C43 C44 C45 C46 1.0(4) . . . . ?
F45 C45 C46 F46 2.3(4) . . . . ?
C44 C45 C46 F46 -179.8(2) . . . . ?
F45 C45 C46 C41 -177.6(2) . . . . ?
C44 C45 C46 C41 0.2(4) . . . . ?
C42 C41 C46 F46 178.9(2) . . . . ?
B1 C41 C46 F46 -3.6(4) . . . . ?
C42 C41 C46 C45 -1.2(4) . . . . ?
B1 C41 C46 C45 176.3(3) . . . . ?
C02 B1 C51 C52 -20.4(4) . . . . ?
C10 B1 C51 C52 104.4(3) . . . . ?
C41 B1 C51 C52 -133.4(3) . . . . ?
C02 B1 C51 C56 158.2(2) . . . . ?
C10 B1 C51 C56 -77.0(3) . . . . ?
C41 B1 C51 C56 45.3(3) . . . . ?
C56 C51 C52 F52 176.2(2) . . . . ?
B1 C51 C52 F52 -5.1(4) . . . . ?
C56 C51 C52 C53 -2.3(4) . . . . ?
B1 C51 C52 C53 176.4(3) . . . . ?
F52 C52 C53 F53 1.7(5) . . . . ?
C51 C52 C53 F53 -179.7(3) . . . . ?
F52 C52 C53 C54 -177.6(3) . . . . ?
C51 C52 C53 C54 1.0(5) . . . . ?
F53 C53 C54 F54 0.6(5) . . . . ?
C52 C53 C54 F54 179.9(3) . . . . ?
F53 C53 C54 C55 -178.8(3) . . . . ?
C52 C53 C54 C55 0.5(5) . . . . ?
F54 C54 C55 F55 -1.6(5) . . . . ?
C53 C54 C55 F55 177.8(3) . . . . ?
F54 C54 C55 C56 -179.9(3) . . . . ?
C53 C54 C55 C56 -0.5(5) . . . . ?
F55 C55 C56 F56 -0.9(4) . . . . ?
C54 C55 C56 F56 177.4(3) . . . . ?
F55 C55 C56 C51 -179.3(3) . . . . ?
C54 C55 C56 C51 -1.1(5) . . . . ?
C52 C51 C56 F56 -176.1(2) . . . . ?
B1 C51 C56 F56 5.1(4) . . . . ?
C52 C51 C56 C55 2.4(4) . . . . ?
B1 C51 C56 C55 -176.4(3) . . . . ?
C7 C1 C2 C3 -51.8(3) . . . . ?
C10 C1 C2 C3 64.2(3) . . . . ?
C7 C1 C2 C11 55.9(3) . . . . ?
C10 C1 C2 C11 172.0(2) . . . . ?
C11 C2 C3 C4 -24.0(3) . . . . ?
C1 C2 C3 C4 87.9(3) . . . . ?
C2 C3 C4 C5 -0.4(4) . . . . ?
C3 C4 C5 C11 24.7(3) . . . . ?
C3 C4 C5 C6 -89.1(3) . . . . ?
C4 C5 C6 C7 53.6(3) . . . . ?
C11 C5 C6 C7 -54.7(3) . . . . ?
C4 C5 C6 C14 173.5(3) . . . . ?
C11 C5 C6 C14 65.1(3) . . . . ?
C4 C5 C6 C13 -66.7(4) . . . . ?
C11 C5 C6 C13 -175.1(3) . . . . ?
C14 C6 C7 C8 102.4(4) . . . . ?
C13 C6 C7 C8 -17.9(5) . . . . ?
C5 C6 C7 C8 -137.7(3) . . . . ?
C14 C6 C7 C1 -82.2(3) . . . . ?
C13 C6 C7 C1 157.4(3) . . . . ?
C5 C6 C7 C1 37.6(4) . . . . ?
C10 C1 C7 C8 13.0(3) . . . . ?
C2 C1 C7 C8 137.2(2) . . . . ?
C10 C1 C7 C6 -163.0(3) . . . . ?
C2 C1 C7 C6 -38.8(3) . . . . ?
C6 C7 C8 C9 179.0(3) . . . . ?
C1 C7 C8 C9 3.2(3) . . . . ?
C7 C8 C9 C10 -17.7(3) . . . . ?
C7 C8 C9 P1 103.2(2) . . . . ?
C01 P1 C9 C8 -109.63(19) . . . . ?
C21 P1 C9 C8 14.8(2) . . . . ?
C31 P1 C9 C8 133.62(18) . . . . ?
C01 P1 C9 C10 3.3(2) . . . . ?
C21 P1 C9 C10 127.73(19) . . . . ?
C31 P1 C9 C10 -113.4(2) . . . . ?
C7 C1 C10 C9 -22.5(2) . . . . ?
C2 C1 C10 C9 -141.1(2) . . . . ?
C7 C1 C10 B1 -156.3(2) . . . . ?
C2 C1 C10 B1 85.1(3) . . . . ?
C8 C9 C10 C1 24.0(2) . . . . ?
P1 C9 C10 C1 -91.4(2) . . . . ?
C8 C9 C10 B1 158.5(2) . . . . ?
P1 C9 C10 B1 43.1(3) . . . . ?
C02 B1 C10 C1 92.2(3) . . . . ?
C51 B1 C10 C1 -34.0(3) . . . . ?
C41 B1 C10 C1 -149.6(2) . . . . ?
C02 B1 C10 C9 -35.0(3) . . . . ?
C51 B1 C10 C9 -161.2(2) . . . . ?
C41 B1 C10 C9 83.2(3) . . . . ?
C4 C5 C11 C12 139.2(3) . . . . ?
C6 C5 C11 C12 -105.9(4) . . . . ?
C4 C5 C11 C2 -38.2(3) . . . . ?
C6 C5 C11 C2 76.7(3) . . . . ?
C3 C2 C11 C12 -139.4(3) . . . . ?
C1 C2 C11 C12 106.0(3) . . . . ?
C3 C2 C11 C5 38.1(3) . . . . ?
C1 C2 C11 C5 -76.6(3) . . . . ?
C5 C11 C12 C16 -178.8(3) . . . . ?
C2 C11 C12 C16 -2.0(5) . . . . ?
C5 C11 C12 C15 0.9(5) . . . . ?
C2 C11 C12 C15 177.7(3) . . . . ?
C106 C101 C102 C103 -0.5(8) . . . . ?
C101 C102 C103 C104 0.2(8) . . . . ?
C102 C103 C104 C105 -0.1(8) . . . . ?
C103 C104 C105 C106 0.3(8) . . . . ?
C104 C105 C106 C101 -0.6(8) . . . . ?
C102 C101 C106 C105 0.7(8) . . . . ?
C203 C201 C202 C203 -0.1(11) 3_465 . . . ?
C201 C202 C203 C201 0.1(11) . . . 3_465 ?
